data_7236386
loop_
_publ_author_name
'Xu, Yuangang'
'Shen, Cheng'
'Lin, Qiuhan'
'Wang, Pengcheng'
'Jiang, Chao'
'Lu, Ming'

_publ_section_title
;
 1-Nitro-2-trinitromethyl substituted imidazoles: a new family of high
 performance energetic materials
;
_journal_issue 45
_journal_name_full 'Journal of Materials Chemistry A'
_journal_page_first 17791
_journal_paper_doi 10.1039/C6TA08831G
_journal_volume 4
_journal_year 2016
_chemical_formula_sum 'C8 H10 N6 O8'
_chemical_formula_weight 318.22
_space_group_IT_number 14
_space_group_name_Hall '-P 2ybc'
_space_group_name_H-M_alt 'P 1 21/c 1'
_symmetry_cell_setting monoclinic
_symmetry_space_group_name_H-M 'P 1 21/c 1'
_atom_sites_solution_hydrogens geom
_atom_sites_solution_primary direct
_atom_sites_solution_secondary difmap
_audit_creation_method SHELXL-97
_audit_update_record
;
2016-10-26 deposited with the CCDC.
2016-10-27 downloaded from the CCDC.
;
_cell_angle_alpha 90.00
_cell_angle_beta 91.41(3)
_cell_angle_gamma 90.00
_cell_formula_units_Z 4
_cell_length_a 11.267(2)
_cell_length_b 10.248(2)
_cell_length_c 11.444(2)
_cell_measurement_reflns_used 25
_cell_measurement_temperature 293(2)
_cell_measurement_theta_max 13
_cell_measurement_theta_min 9
_cell_volume 1321.0(4)
_computing_structure_refinement 'SHELXL-97 (Sheldrick, 1997)'
_computing_structure_solution 'SHELXS-97 (Sheldrick, 1990)'
_diffrn_ambient_temperature 293(2)
_diffrn_measured_fraction_theta_full 0.998
_diffrn_measured_fraction_theta_max 0.998
_diffrn_measurement_device_type 'Nonius CAD4'
_diffrn_measurement_method \w/2\q
_diffrn_radiation_monochromator graphite
_diffrn_radiation_source 'fine-focus sealed tube'
_diffrn_radiation_type MoK\a
_diffrn_radiation_wavelength 0.71073
_diffrn_reflns_av_R_equivalents 0.0992
_diffrn_reflns_av_sigmaI/netI 0.0826
_diffrn_reflns_limit_h_max 13
_diffrn_reflns_limit_h_min 0
_diffrn_reflns_limit_k_max 12
_diffrn_reflns_limit_k_min 0
_diffrn_reflns_limit_l_max 13
_diffrn_reflns_limit_l_min -13
_diffrn_reflns_number 2561
_diffrn_reflns_theta_full 25.39
_diffrn_reflns_theta_max 25.39
_diffrn_reflns_theta_min 1.81
_diffrn_standards_decay_% 1
_diffrn_standards_interval_count 200
_diffrn_standards_interval_time 2h
_diffrn_standards_number 3
_exptl_absorpt_coefficient_mu 0.144
_exptl_absorpt_correction_T_max 0.9857
_exptl_absorpt_correction_T_min 0.9718
_exptl_absorpt_correction_type psi-scan
_exptl_crystal_density_diffrn 1.600
_exptl_crystal_density_method 'not measured'
_exptl_crystal_description plate
_exptl_crystal_F_000 656
_exptl_crystal_size_max 0.20
_exptl_crystal_size_mid 0.20
_exptl_crystal_size_min 0.10
_refine_diff_density_max 0.202
_refine_diff_density_min -0.203
_refine_diff_density_rms 0.052
_refine_ls_extinction_method none
_refine_ls_goodness_of_fit_ref 1.002
_refine_ls_hydrogen_treatment constr
_refine_ls_matrix_type full
_refine_ls_number_parameters 199
_refine_ls_number_reflns 2432
_refine_ls_number_restraints 0
_refine_ls_restrained_S_all 1.002
_refine_ls_R_factor_all 0.1462
_refine_ls_R_factor_gt 0.0692
_refine_ls_shift/su_max 0.000
_refine_ls_shift/su_mean 0.000
_refine_ls_structure_factor_coef Fsqd
_refine_ls_weighting_details 'calc w=1/[\s^2^(Fo^2^)+(0.0560P)^2^+0.0000P] where P=(Fo^2^+2Fc^2^)/3'
_refine_ls_weighting_scheme calc
_refine_ls_wR_factor_gt 0.1322
_refine_ls_wR_factor_ref 0.1569
_reflns_number_gt 1193
_reflns_number_total 2432
_reflns_threshold_expression >2sigma(I)
_cod_data_source_file c6ta08831g2.cif
_cod_data_source_block x
_cod_depositor_comments
;
The following automatic conversions were performed:

data item '_symmetry_cell_setting' value 'Monoclinic' was changed to
'monoclinic' in accordance with the
/home/saulius/struct/COD-crude-data/automatic-downloads/DataCite-retrospective/RSC/depositions/lib/dictionaries/cif_core.dic
dictionary named 'cif_core.dic' version 2.4.2 last updated on
2011-04-26.

Automatic conversion script
Id: cif_fix_values 6909 2019-04-08 15:41:33Z antanas 
;
_cod_original_cell_volume 1321.0(5)
_cod_original_sg_symbol_H-M P21/C
_cod_database_code 7236386

loop_
_symmetry_equiv_pos_as_xyz
'x, y, z'
'-x, y+1/2, -z+1/2'
'-x, -y, -z'
'x, -y-1/2, z-1/2'

loop_
_atom_site_label
_atom_site_type_symbol
_atom_site_fract_x
_atom_site_fract_y
_atom_site_fract_z
_atom_site_U_iso_or_equiv
_atom_site_adp_type
_atom_site_occupancy
_atom_site_symmetry_multiplicity
_atom_site_calc_flag
_atom_site_refinement_flags
N1 N 0.8562(3) 0.1226(3) 0.3739(3) 0.0533(9) Uani 1 1 d .
O1 O 0.5540(3) 0.3103(3) 0.2911(3) 0.0691(9) Uani 1 1 d .
C1 C 0.8253(3) -0.0064(4) 0.3191(4) 0.0487(10) Uani 1 1 d .
H1B H 0.8543 -0.0057 0.2391 0.058 Uiso 1 1 calc R
N2 N 0.6704(3) 0.1358(3) 0.2965(3) 0.0485(9) Uani 1 1 d .
O2 O 0.4808(3) 0.1182(3) 0.2537(3) 0.0746(10) Uani 1 1 d .
C2 C 0.8797(4) -0.1236(4) 0.3814(4) 0.0618(13) Uani 1 1 d .
H2A H 0.8789 -0.1971 0.3280 0.074 Uiso 1 1 calc R
H2B H 0.9619 -0.1041 0.4015 0.074 Uiso 1 1 calc R
N3 N 0.5600(3) 0.1899(4) 0.2809(3) 0.0548(9) Uani 1 1 d .
O3 O 0.7792(4) 0.3782(3) 0.1915(3) 0.0911(12) Uani 1 1 d .
C3 C 0.8174(4) -0.1624(4) 0.4904(4) 0.0692(13) Uani 1 1 d .
H3A H 0.8290 -0.0953 0.5494 0.083 Uiso 1 1 calc R
H3B H 0.8515 -0.2429 0.5206 0.083 Uiso 1 1 calc R
O4 O 0.7731(3) 0.5451(3) 0.3056(3) 0.0814(11) Uani 1 1 d .
N4 N 0.7733(3) 0.4303(3) 0.2853(4) 0.0543(10) Uani 1 1 d .
C4 C 0.6865(4) -0.1813(4) 0.4663(4) 0.0662(13) Uani 1 1 d .
H4A H 0.6487 -0.2095 0.5373 0.079 Uiso 1 1 calc R
H4B H 0.6749 -0.2490 0.4079 0.079 Uiso 1 1 calc R
C5 C 0.6294(4) -0.0556(4) 0.4232(4) 0.0574(12) Uani 1 1 d .
H5A H 0.6369 0.0107 0.4834 0.069 Uiso 1 1 calc R
H5B H 0.5455 -0.0702 0.4070 0.069 Uiso 1 1 calc R
O5 O 0.6746(3) 0.4871(3) 0.5083(3) 0.0985(13) Uani 1 1 d .
N5 N 0.6828(3) 0.3727(3) 0.4821(3) 0.0550(9) Uani 1 1 d .
N6 N 0.8966(3) 0.3599(3) 0.4513(4) 0.0573(10) Uani 1 1 d .
O6 O 0.6318(3) 0.2824(3) 0.5246(3) 0.0668(9) Uani 1 1 d .
C6 C 0.6889(3) -0.0082(4) 0.3120(4) 0.0497(10) Uani 1 1 d .
H6A H 0.6600 -0.0567 0.2432 0.060 Uiso 1 1 calc R
C7 C 0.7687(3) 0.1964(4) 0.3551(3) 0.0452(10) Uani 1 1 d .
O7 O 0.9002(3) 0.3437(3) 0.5564(3) 0.0797(10) Uani 1 1 d .
O8 O 0.9755(3) 0.3908(3) 0.3894(3) 0.0774(11) Uani 1 1 d .
C8 C 0.7753(3) 0.3377(3) 0.3903(3) 0.0431(10) Uani 1 1 d .

loop_
_atom_site_aniso_label
_atom_site_aniso_U_11
_atom_site_aniso_U_22
_atom_site_aniso_U_33
_atom_site_aniso_U_23
_atom_site_aniso_U_13
_atom_site_aniso_U_12
N1 0.0460(19) 0.0405(19) 0.074(3) -0.0025(19) 0.0061(18) 0.0036(16)
O1 0.068(2) 0.0494(18) 0.090(3) -0.0058(18) -0.0124(18) 0.0190(17)
C1 0.055(2) 0.032(2) 0.059(3) -0.002(2) 0.013(2) -0.0028(19)
N2 0.0438(18) 0.0389(19) 0.062(2) -0.0008(17) -0.0081(16) 0.0050(16)
O2 0.0470(17) 0.066(2) 0.110(3) -0.004(2) -0.0216(18) -0.0006(16)
C2 0.053(3) 0.036(2) 0.096(4) 0.001(3) 0.006(3) 0.011(2)
N3 0.050(2) 0.053(2) 0.061(3) -0.001(2) -0.0087(19) 0.004(2)
O3 0.155(3) 0.064(2) 0.055(2) 0.002(2) 0.021(2) -0.015(2)
C3 0.086(3) 0.047(3) 0.075(3) 0.007(3) 0.009(3) 0.018(2)
O4 0.120(3) 0.0340(18) 0.091(3) 0.0073(17) 0.023(2) 0.0074(17)
N4 0.065(2) 0.040(2) 0.058(3) 0.005(2) 0.004(2) -0.0049(18)
C4 0.079(3) 0.044(2) 0.077(3) 0.007(2) 0.023(3) -0.002(2)
C5 0.056(3) 0.049(2) 0.067(3) -0.005(2) 0.010(2) 0.002(2)
O5 0.145(3) 0.045(2) 0.108(3) -0.004(2) 0.051(3) 0.013(2)
N5 0.066(2) 0.042(2) 0.058(2) -0.0007(19) 0.007(2) 0.0069(18)
N6 0.060(2) 0.0336(19) 0.078(3) 0.000(2) -0.011(2) -0.0045(17)
O6 0.071(2) 0.064(2) 0.066(2) 0.0013(17) 0.0166(17) -0.0092(17)
C6 0.051(2) 0.034(2) 0.064(3) -0.003(2) 0.004(2) -0.0026(19)
C7 0.039(2) 0.042(2) 0.055(3) 0.007(2) 0.004(2) 0.0026(19)
O7 0.088(2) 0.076(2) 0.074(2) 0.002(2) -0.021(2) -0.0133(19)
O8 0.0479(17) 0.072(2) 0.113(3) 0.010(2) 0.0100(19) -0.0107(17)
C8 0.050(2) 0.032(2) 0.048(2) 0.0036(19) -0.0020(19) 0.0030(18)

loop_
_atom_type_symbol
_atom_type_description
_atom_type_scat_dispersion_real
_atom_type_scat_dispersion_imag
_atom_type_scat_source
C C 0.0033 0.0016 'International Tables Vol C Tables 4.2.6.8 and 6.1.1.4'
H H 0.0000 0.0000 'International Tables Vol C Tables 4.2.6.8 and 6.1.1.4'
N N 0.0061 0.0033 'International Tables Vol C Tables 4.2.6.8 and 6.1.1.4'
O O 0.0106 0.0060 'International Tables Vol C Tables 4.2.6.8 and 6.1.1.4'

loop_
_geom_angle_atom_site_label_1
_geom_angle_atom_site_label_2
_geom_angle_atom_site_label_3
_geom_angle
C7 N1 C1 106.7(3)
N1 C1 C2 114.5(3)
N1 C1 C6 104.7(3)
C2 C1 C6 114.0(3)
N1 C1 H1B 107.8
C2 C1 H1B 107.8
C6 C1 H1B 107.8
N3 N2 C7 125.3(3)
N3 N2 C6 122.5(3)
C7 N2 C6 105.6(3)
C3 C2 C1 114.1(3)
C3 C2 H2A 108.7
C1 C2 H2A 108.7
C3 C2 H2B 108.7
C1 C2 H2B 108.7
H2A C2 H2B 107.6
O2 N3 O1 126.6(4)
O2 N3 N2 117.1(3)
O1 N3 N2 116.2(4)
C2 C3 C4 111.0(4)
C2 C3 H3A 109.4
C4 C3 H3A 109.4
C2 C3 H3B 109.4
C4 C3 H3B 109.4
H3A C3 H3B 108.0
O4 N4 O3 127.5(4)
O4 N4 C8 117.2(4)
O3 N4 C8 115.1(3)
C3 C4 C5 110.9(3)
C3 C4 H4A 109.5
C5 C4 H4A 109.5
C3 C4 H4B 109.5
C5 C4 H4B 109.5
H4A C4 H4B 108.1
C4 C5 C6 110.4(3)
C4 C5 H5A 109.6
C6 C5 H5A 109.6
C4 C5 H5B 109.6
C6 C5 H5B 109.6
H5A C5 H5B 108.1
O6 N5 O5 127.2(4)
O6 N5 C8 115.9(3)
O5 N5 C8 116.8(3)
O8 N6 O7 128.1(4)
O8 N6 C8 115.9(4)
O7 N6 C8 116.0(4)
N2 C6 C5 110.3(3)
N2 C6 C1 97.5(3)
C5 C6 C1 114.7(4)
N2 C6 H6A 111.2
C5 C6 H6A 111.2
C1 C6 H6A 111.2
N1 C7 N2 114.5(3)
N1 C7 C8 120.1(4)
N2 C7 C8 125.4(3)
C7 C8 N4 112.8(3)
C7 C8 N6 107.5(3)
N4 C8 N6 105.1(3)
C7 C8 N5 112.2(3)
N4 C8 N5 113.2(3)
N6 C8 N5 105.3(3)

loop_
_geom_bond_atom_site_label_1
_geom_bond_atom_site_label_2
_geom_bond_distance
N1 C7 1.256(4)
N1 C1 1.500(5)
O1 N3 1.241(4)
C1 C2 1.518(5)
C1 C6 1.537(5)
C1 H1B 0.9800
N2 N3 1.370(4)
N2 C7 1.424(5)
N2 C6 1.500(4)
O2 N3 1.191(4)
C2 C3 1.500(6)
C2 H2A 0.9700
C2 H2B 0.9700
O3 N4 1.202(4)
C3 C4 1.506(6)
C3 H3A 0.9700
C3 H3B 0.9700
O4 N4 1.199(4)
N4 C8 1.531(5)
C4 C5 1.517(5)
C4 H4A 0.9700
C4 H4B 0.9700
C5 C6 1.532(5)
C5 H5A 0.9700
C5 H5B 0.9700
O5 N5 1.214(4)
N5 O6 1.199(4)
N5 C8 1.540(5)
N6 O8 1.193(4)
N6 O7 1.214(5)
N6 C8 1.536(5)
C6 H6A 0.9800
C7 C8 1.504(5)

loop_
_geom_torsion_atom_site_label_1
_geom_torsion_atom_site_label_2
_geom_torsion_atom_site_label_3
_geom_torsion_atom_site_label_4
_geom_torsion
C7 N1 C1 C2 -148.5(4)
C7 N1 C1 C6 -22.9(4)
N1 C1 C2 C3 77.8(4)
C6 C1 C2 C3 -42.7(5)
C7 N2 N3 O2 -163.9(4)
C6 N2 N3 O2 -16.4(6)
C7 N2 N3 O1 19.4(6)
C6 N2 N3 O1 166.9(4)
C1 C2 C3 C4 53.0(5)
C2 C3 C4 C5 -61.2(5)
C3 C4 C5 C6 58.3(5)
N3 N2 C6 C5 -62.6(5)
C7 N2 C6 C5 90.3(4)
N3 N2 C6 C1 177.6(3)
C7 N2 C6 C1 -29.5(4)
C4 C5 C6 N2 -157.0(3)
C4 C5 C6 C1 -48.2(5)
N1 C1 C6 N2 31.2(4)
C2 C1 C6 N2 157.0(3)
N1 C1 C6 C5 -85.3(4)
C2 C1 C6 C5 40.6(5)
C1 N1 C7 N2 3.1(5)
C1 N1 C7 C8 -174.8(3)
N3 N2 C7 N1 170.4(4)
C6 N2 C7 N1 18.5(5)
N3 N2 C7 C8 -11.8(6)
C6 N2 C7 C8 -163.7(4)
N1 C7 C8 N4 112.8(4)
N2 C7 C8 N4 -64.9(5)
N1 C7 C8 N6 -2.6(5)
N2 C7 C8 N6 179.7(4)
N1 C7 C8 N5 -117.9(4)
N2 C7 C8 N5 64.4(5)
O4 N4 C8 C7 176.9(4)
O3 N4 C8 C7 -7.2(5)
O4 N4 C8 N6 -66.3(4)
O3 N4 C8 N6 109.6(4)
O4 N4 C8 N5 48.2(5)
O3 N4 C8 N5 -136.0(4)
O8 N6 C8 C7 89.8(4)
O7 N6 C8 C7 -90.1(4)
O8 N6 C8 N4 -30.5(4)
O7 N6 C8 N4 149.5(4)
O8 N6 C8 N5 -150.4(3)
O7 N6 C8 N5 29.7(4)
O6 N5 C8 C7 10.3(5)
O5 N5 C8 C7 -173.9(4)
O6 N5 C8 N4 139.3(4)
O5 N5 C8 N4 -44.8(5)
O6 N5 C8 N6 -106.4(4)
O5 N5 C8 N6 69.5(4)
